data_2310107
loop_
_publ_author_name
'Zalkin, A.'
'Templeton, D.H.'

_publ_section_title
;
 The crystal structures of Ce B4, Th B4 and U B4
;
_journal_name_full 'Acta Crystallographica (1,1948-23,1967)'
_journal_page_first 269
_journal_page_last 272
_journal_paper_doi 10.1107/S0365110X53000764
_journal_volume 6
_journal_year 1953
_chemical_formula_sum 'B4 Th'
_chemical_name_systematic 'Th B4'
_space_group_IT_number 127
_symmetry_space_group_name_Hall '-P 4 2ab'
_symmetry_space_group_name_H-M 'P 4/m b m'
_cell_angle_alpha 90
_cell_angle_beta 90
_cell_angle_gamma 90
_cell_formula_units_Z 4
_cell_length_a 7.256
_cell_length_b 7.256
_cell_length_c 4.113
_cell_volume 216.548
_citation_journal_id_ASTM ACCRA9
_cod_data_source_file boron4-x_150.cif
_cod_data_source_block B4Th1
_cod_original_cell_volume 216.5475
_cod_original_formula_sum 'B4 Th1'
_cod_database_code 2310107

loop_
_symmetry_equiv_pos_as_xyz
x,y,z
-y,x,z
-x,-y,z
y,-x,z
x+1/2,-y+1/2,-z
y+1/2,x+1/2,-z
-x+1/2,y+1/2,-z
-y+1/2,-x+1/2,-z
-x,-y,-z
y,-x,-z
x,y,-z
-y,x,-z
-x-1/2,y-1/2,z
-y-1/2,-x-1/2,z
x-1/2,-y-1/2,z
y-1/2,x-1/2,z

loop_
_atom_site_label
_atom_site_type_symbol
_atom_site_fract_x
_atom_site_fract_y
_atom_site_fract_z
_atom_site_occupancy
_atom_site_U_iso_or_equiv
B1 B 0 0 0.212 1 0.0
Th1 Th 0.313 0.813 0 1 0.0
B3 B 0.17 0.042 0.5 1 0.0
B2 B 0.087 0.587 0.5 1 0.0
